data_1541892
loop_
_publ_author_name
'Liu, Liu'
'Ruiz, David A.'
'Dahcheh, Fatme'
'Bertrand, Guy'
'Suter, Riccardo'
'Tondreau, Aaron M.'
'Gr\"utzmacher, Hansj\"org'

_publ_section_title
;
 Isolation of Au-, Co-\h1PCO and Cu-\h2PCO complexes, conversion of an
 Ir--\h1PCO complex into a dimetalladiphosphene, and an interaction-free
 PCO anion
;
_journal_issue 3
_journal_name_full 'Chem. Sci.'
_journal_page_first 2335
_journal_paper_doi 10.1039/C5SC04504E
_journal_volume 7
_journal_year 2016
_chemical_formula_sum 'C96 H86 B2 Cu2 F30 N2 O2 P2'
_chemical_formula_weight 2080.31
_space_group_IT_number 15
_symmetry_cell_setting monoclinic
_symmetry_space_group_name_Hall '-C 2yc'
_symmetry_space_group_name_H-M 'C 1 2/c 1'
_atom_sites_solution_hydrogens geom
_atom_sites_solution_primary direct
_atom_sites_solution_secondary difmap
_audit_creation_method SHELXL-97
_audit_update_record
;
2015-05-31 deposited with the CCDC.
2016-01-04 downloaded from the CCDC.
;
_cell_angle_alpha 90.00
_cell_angle_beta 107.104(3)
_cell_angle_gamma 90.00
_cell_formula_units_Z 4
_cell_length_a 26.7657(13)
_cell_length_b 16.5433(13)
_cell_length_c 21.4790(13)
_cell_measurement_reflns_used 9911
_cell_measurement_temperature 100(2)
_cell_measurement_theta_max 25.28
_cell_measurement_theta_min 2.27
_cell_volume 9090.1(10)
_computing_cell_refinement 'Bruker SAINT'
_computing_data_collection 'Bruker APEX2'
_computing_data_reduction 'Bruker SAINT'
_computing_molecular_graphics 'Bruker SHELXTL'
_computing_publication_material 'Bruker SHELXTL'
_computing_structure_refinement 'SHELXL-97 (Sheldrick, 2008)'
_computing_structure_solution 'SHELXS-97 (Sheldrick, 2008)'
_diffrn_ambient_temperature 100(2)
_diffrn_measured_fraction_theta_full 0.996
_diffrn_measured_fraction_theta_max 0.996
_diffrn_measurement_device_type 'Bruker APEX-II CCD'
_diffrn_measurement_method '\f and \w scans'
_diffrn_radiation_monochromator graphite
_diffrn_radiation_source 'fine-focus sealed tube'
_diffrn_radiation_type MoK\a
_diffrn_radiation_wavelength 0.71073
_diffrn_reflns_av_R_equivalents 0.0629
_diffrn_reflns_av_sigmaI/netI 0.0329
_diffrn_reflns_limit_h_max 31
_diffrn_reflns_limit_h_min -32
_diffrn_reflns_limit_k_max 19
_diffrn_reflns_limit_k_min -19
_diffrn_reflns_limit_l_max 25
_diffrn_reflns_limit_l_min -25
_diffrn_reflns_number 91304
_diffrn_reflns_theta_full 25.43
_diffrn_reflns_theta_max 25.43
_diffrn_reflns_theta_min 1.47
_exptl_absorpt_coefficient_mu 0.616
_exptl_absorpt_correction_T_max 0.2590
_exptl_absorpt_correction_T_min 0.2017
_exptl_absorpt_correction_type multi-scan
_exptl_absorpt_process_details sadabs
_exptl_crystal_colour yellow
_exptl_crystal_density_diffrn 1.520
_exptl_crystal_density_method 'not measured'
_exptl_crystal_description needle
_exptl_crystal_F_000 4240
_exptl_crystal_size_max 0.13
_exptl_crystal_size_mid 0.07
_exptl_crystal_size_min 0.04
_refine_diff_density_max 0.454
_refine_diff_density_min -0.339
_refine_diff_density_rms 0.093
_refine_ls_extinction_method none
_refine_ls_goodness_of_fit_ref 1.098
_refine_ls_hydrogen_treatment constr
_refine_ls_matrix_type full
_refine_ls_number_parameters 623
_refine_ls_number_reflns 8353
_refine_ls_number_restraints 0
_refine_ls_restrained_S_all 1.098
_refine_ls_R_factor_all 0.0527
_refine_ls_R_factor_gt 0.0347
_refine_ls_shift/su_max 0.001
_refine_ls_shift/su_mean 0.000
_refine_ls_structure_factor_coef Fsqd
_refine_ls_weighting_details 'calc w=1/[\s^2^(Fo^2^)+(0.0559P)^2^+9.4327P] where P=(Fo^2^+2Fc^2^)/3'
_refine_ls_weighting_scheme calc
_refine_ls_wR_factor_gt 0.0868
_refine_ls_wR_factor_ref 0.1059
_reflns_number_gt 6701
_reflns_number_total 8353
_reflns_threshold_expression >2sigma(I)
_cod_data_source_file c5sc04504e2.cif
_cod_data_source_block compound10
_cod_depositor_comments
;
The following automatic conversions were performed:

'_symmetry_cell_setting' value 'Monoclinic' changed to 'monoclinic'
according to
/usr/data/users/saulius/crontab/automatic-downloads/rss-feeds/RSC/lib/dictionaries/cif_core.dic
dictionary named 'cif_core.dic' version 2.4.2 from 2011-04-26.

Automatic conversion script
Id: cif_fix_values 4268 2015-11-12 08:31:59Z antanas 

 Adding full bibliography for 1541885--1541894.cif.

2019-04-26
Z value and formula fixed to values more according to usual
chemical conventions.                 miguel
;
_cod_original_formula_sum 'C384 H344 B8 Cu8 F120 N8 O8 P8'
_cod_original_formula_weight 8321.23
_cod_original_formula_units_Z 1
_cod_original_sg_symbol_H-M C2/c
_cod_database_code 1541892

loop_
_symmetry_equiv_pos_as_xyz
'x, y, z'
'-x, y, -z+1/2'
'x+1/2, y+1/2, z'
'-x+1/2, y+1/2, -z+1/2'
'-x, -y, -z'
'x, -y, z-1/2'
'-x+1/2, -y+1/2, -z'
'x+1/2, -y+1/2, z-1/2'

loop_
_atom_site_label
_atom_site_type_symbol
_atom_site_fract_x
_atom_site_fract_y
_atom_site_fract_z
_atom_site_U_iso_or_equiv
_atom_site_adp_type
_atom_site_occupancy
_atom_site_symmetry_multiplicity
_atom_site_calc_flag
_atom_site_refinement_flags
Cu01 Cu 0.492635(11) 0.688242(17) 0.654810(13) 0.01436(9) Uani 1 1 d .
P002 P 0.5000 0.63063(5) 0.7500 0.01215(18) Uani 1 2 d S
P003 P 0.5000 0.45834(5) 0.7500 0.0167(2) Uani 1 2 d S
F004 F 0.38742(6) 0.34811(9) 0.81132(7) 0.0241(3) Uani 1 1 d .
F005 F 0.41487(5) 0.58075(9) 0.84925(7) 0.0250(3) Uani 1 1 d .
F006 F 0.27978(5) 0.41055(8) 0.60793(7) 0.0239(3) Uani 1 1 d .
F007 F 0.33510(6) 0.66494(8) 0.70733(7) 0.0255(3) Uani 1 1 d .
F008 F 0.38040(6) 0.44261(9) 0.60006(7) 0.0245(3) Uani 1 1 d .
F009 F 0.20777(6) 0.48464(10) 0.51401(7) 0.0297(4) Uani 1 1 d .
F00A F 0.42448(6) 0.20797(9) 0.78477(8) 0.0297(4) Uani 1 1 d .
F00B F 0.27023(6) 0.41802(10) 0.73825(8) 0.0310(4) Uani 1 1 d .
O00C O 0.40681(6) 0.55258(9) 0.72569(8) 0.0145(4) Uani 1 1 d .
F00D F 0.43451(7) 0.17812(9) 0.66435(9) 0.0374(4) Uani 1 1 d .
F00E F 0.19923(6) 0.64933(10) 0.51214(8) 0.0356(4) Uani 1 1 d .
F00F F 0.37793(6) 0.58774(11) 0.95114(7) 0.0376(4) Uani 1 1 d .
F00G F 0.23684(6) 0.41942(10) 0.84387(9) 0.0385(4) Uani 1 1 d .
F00H F 0.41009(7) 0.29655(10) 0.57159(8) 0.0366(4) Uani 1 1 d .
F00I F 0.28990(7) 0.50602(11) 0.95163(8) 0.0385(4) Uani 1 1 d .
F00J F 0.26376(6) 0.73753(9) 0.61059(8) 0.0347(4) Uani 1 1 d .
N00K N 0.48183(7) 0.80792(11) 0.55414(9) 0.0136(4) Uani 1 1 d .
C00L C 0.47657(8) 0.73255(14) 0.56857(11) 0.0134(5) Uani 1 1 d .
C00M C 0.56050(9) 0.88114(15) 0.61830(12) 0.0174(5) Uani 1 1 d .
C00N C 0.58111(10) 0.94728(15) 0.65816(12) 0.0206(6) Uani 1 1 d .
H00N H 0.6168 0.9574 0.6692 0.025 Uiso 1 1 calc R
C00O C 0.45429(9) 0.68474(14) 0.50603(12) 0.0162(5) Uani 1 1 d .
C00P C 0.37998(9) 0.40275(14) 0.70606(11) 0.0147(5) Uani 1 1 d .
C00Q C 0.54983(10) 0.99791(15) 0.68151(12) 0.0220(6) Uani 1 1 d .
H00Q H 0.5641 1.0433 0.7058 0.026 Uiso 1 1 calc R
C00R C 0.49697(10) 0.98112(15) 0.66866(11) 0.0201(6) Uani 1 1 d .
H00R H 0.4764 1.0142 0.6862 0.024 Uiso 1 1 calc R
C00S C 0.36929(9) 0.54154(15) 0.84384(12) 0.0182(5) Uani 1 1 d .
C00T C 0.50626(9) 0.86934(14) 0.60226(11) 0.0149(5) Uani 1 1 d .
C00U C 0.59770(10) 0.82214(15) 0.60048(13) 0.0208(6) Uani 1 1 d .
H00U H 0.5768 0.7849 0.5675 0.025 Uiso 1 1 calc R
C00V C 0.47414(9) 0.91531(14) 0.62978(11) 0.0162(5) Uani 1 1 d .
C00W C 0.34392(9) 0.49951(14) 0.78761(12) 0.0165(5) Uani 1 1 d .
C00X C 0.46238(10) 0.83008(14) 0.48158(11) 0.0169(5) Uani 1 1 d .
C00Y C 0.27831(9) 0.49227(15) 0.61125(12) 0.0182(5) Uani 1 1 d .
C00Z C 0.39271(9) 0.33950(15) 0.75092(12) 0.0168(5) Uani 1 1 d .
C010 C 0.41154(9) 0.26545(15) 0.73816(13) 0.0209(6) Uani 1 1 d .
C011 C 0.24008(9) 0.52923(16) 0.56164(12) 0.0215(6) Uani 1 1 d .
C012 C 0.23560(10) 0.61198(17) 0.56097(12) 0.0236(6) Uani 1 1 d .
C013 C 0.38850(9) 0.38478(15) 0.64652(12) 0.0181(5) Uani 1 1 d .
C014 C 0.45563(9) 0.54245(14) 0.73839(11) 0.0136(5) Uani 1 1 d .
C015 C 0.50159(10) 0.63628(15) 0.49780(12) 0.0190(5) Uani 1 1 d .
H01A H 0.5294 0.6741 0.4983 0.023 Uiso 1 1 calc R
H01B H 0.5143 0.6010 0.5352 0.023 Uiso 1 1 calc R
C016 C 0.42479(10) 0.90121(15) 0.47008(12) 0.0225(6) Uani 1 1 d .
H01C H 0.3953 0.8875 0.4848 0.034 Uiso 1 1 calc R
H01D H 0.4131 0.9136 0.4244 0.034 Uiso 1 1 calc R
H01E H 0.4423 0.9474 0.4938 0.034 Uiso 1 1 calc R
C017 C 0.43526(10) 0.75070(15) 0.45315(12) 0.0208(6) Uani 1 1 d .
H01F H 0.4444 0.7361 0.4141 0.025 Uiso 1 1 calc R
H01G H 0.3976 0.7566 0.4420 0.025 Uiso 1 1 calc R
C018 C 0.31346(9) 0.53355(14) 0.66146(12) 0.0153(5) Uani 1 1 d .
C019 C 0.28063(10) 0.46048(16) 0.84450(14) 0.0250(6) Uani 1 1 d .
C01A C 0.30550(9) 0.61707(15) 0.65951(12) 0.0190(5) Uani 1 1 d .
C01B C 0.50825(11) 0.85220(16) 0.45671(12) 0.0239(6) Uani 1 1 d .
H01H H 0.5260 0.8984 0.4801 0.036 Uiso 1 1 calc R
H01I H 0.4957 0.8648 0.4111 0.036 Uiso 1 1 calc R
H01J H 0.5320 0.8074 0.4632 0.036 Uiso 1 1 calc R
C01C C 0.41717(10) 0.25043(15) 0.67789(13) 0.0237(6) Uani 1 1 d .
C01D C 0.41761(10) 0.89263(15) 0.62308(12) 0.0198(5) Uani 1 1 d .
H01K H 0.4051 0.8581 0.5845 0.024 Uiso 1 1 calc R
C01E C 0.29872(10) 0.46047(15) 0.79086(13) 0.0215(6) Uani 1 1 d .
C01F C 0.62573(11) 0.77232(17) 0.66101(14) 0.0292(6) Uani 1 1 d .
H01L H 0.6469 0.8074 0.6939 0.044 Uiso 1 1 calc R
H01M H 0.6476 0.7325 0.6495 0.044 Uiso 1 1 calc R
H01N H 0.6003 0.7459 0.6775 0.044 Uiso 1 1 calc R
C01G C 0.30719(11) 0.50364(17) 0.89877(13) 0.0262(6) Uani 1 1 d .
C01H C 0.26824(10) 0.65627(16) 0.61036(13) 0.0239(6) Uani 1 1 d .
C01I C 0.63757(11) 0.86347(18) 0.57208(15) 0.0326(7) Uani 1 1 d .
H01O H 0.6195 0.8962 0.5355 0.049 Uiso 1 1 calc R
H01P H 0.6577 0.8231 0.5582 0.049 Uiso 1 1 calc R
H01Q H 0.6604 0.8969 0.6048 0.049 Uiso 1 1 calc R
C01J C 0.41097(10) 0.62668(16) 0.51114(13) 0.0234(6) Uani 1 1 d .
H01R H 0.3963 0.6011 0.4691 0.028 Uiso 1 1 calc R
H01S H 0.4267 0.5845 0.5420 0.028 Uiso 1 1 calc R
C01K C 0.40516(10) 0.31064(16) 0.63123(13) 0.0227(6) Uani 1 1 d .
C01L C 0.35162(10) 0.54494(16) 0.89847(12) 0.0241(6) Uani 1 1 d .
C01M C 0.41467(11) 0.84358(17) 0.68248(13) 0.0260(6) Uani 1 1 d .
H01T H 0.4357 0.7958 0.6862 0.039 Uiso 1 1 calc R
H01U H 0.3790 0.8285 0.6773 0.039 Uiso 1 1 calc R
H01V H 0.4274 0.8758 0.7211 0.039 Uiso 1 1 calc R
C01N C 0.38161(10) 0.96565(17) 0.61391(14) 0.0295(6) Uani 1 1 d .
H01W H 0.3912 0.9981 0.6527 0.044 Uiso 1 1 calc R
H01X H 0.3461 0.9478 0.6055 0.044 Uiso 1 1 calc R
H01Y H 0.3848 0.9972 0.5778 0.044 Uiso 1 1 calc R
C01O C 0.49083(11) 0.58527(17) 0.43628(13) 0.0288(6) Uani 1 1 d .
H01Z H 0.4798 0.6197 0.3987 0.043 Uiso 1 1 calc R
H H 0.4638 0.5468 0.4354 0.043 Uiso 1 1 calc R
HA H 0.5221 0.5572 0.4359 0.043 Uiso 1 1 calc R
C01P C 0.36674(11) 0.66411(19) 0.53185(16) 0.0349(7) Uani 1 1 d .
H01 H 0.3496 0.7044 0.5007 0.052 Uiso 1 1 calc R
HB H 0.3805 0.6888 0.5739 0.052 Uiso 1 1 calc R
HC H 0.3421 0.6229 0.5341 0.052 Uiso 1 1 calc R
B01Q B 0.36079(10) 0.49290(16) 0.72055(13) 0.0152(6) Uani 1 1 d .
C01R C 0.27967(12) 0.18480(19) 0.64326(18) 0.0404(8) Uani 1 1 d .
C01S C 0.26999(12) 0.2350(2) 0.68971(19) 0.0442(9) Uani 1 1 d .
H0AA H 0.2546 0.2852 0.6774 0.053 Uiso 1 1 calc R
C01T C 0.30333(12) 0.1108(2) 0.6633(2) 0.0475(9) Uani 1 1 d .
H1AA H 0.3105 0.0766 0.6327 0.057 Uiso 1 1 calc R
C01U C 0.31636(13) 0.0868(2) 0.7271(2) 0.0540(10) Uani 1 1 d .
H2AA H 0.3320 0.0367 0.7392 0.065 Uiso 1 1 calc R
C01V C 0.30646(14) 0.1364(2) 0.7732(2) 0.0571(10) Uani 1 1 d .
H3AA H 0.3153 0.1203 0.8166 0.068 Uiso 1 1 calc R
C01W C 0.28291(14) 0.2118(2) 0.7542(2) 0.0545(10) Uani 1 1 d .
H4AA H 0.2760 0.2461 0.7851 0.065 Uiso 1 1 calc R
C01X C 0.26540(17) 0.2089(2) 0.5740(2) 0.0613(11) Uani 1 1 d .
H5AA H 0.2296 0.1946 0.5531 0.092 Uiso 1 1 calc R
HD H 0.2876 0.1814 0.5530 0.092 Uiso 1 1 calc R
HE H 0.2697 0.2662 0.5710 0.092 Uiso 1 1 calc R

loop_
_atom_site_aniso_label
_atom_site_aniso_U_11
_atom_site_aniso_U_22
_atom_site_aniso_U_33
_atom_site_aniso_U_23
_atom_site_aniso_U_13
_atom_site_aniso_U_12
Cu01 0.01802(16) 0.01368(16) 0.01117(16) 0.00197(11) 0.00397(11) -0.00136(12)
P002 0.0140(4) 0.0121(4) 0.0106(4) 0.000 0.0039(3) 0.000
P003 0.0133(4) 0.0132(4) 0.0233(5) 0.000 0.0048(4) 0.000
F004 0.0333(9) 0.0231(8) 0.0156(7) 0.0029(6) 0.0067(6) 0.0061(6)
F005 0.0212(8) 0.0357(9) 0.0181(8) -0.0051(6) 0.0058(6) -0.0078(7)
F006 0.0223(8) 0.0191(8) 0.0267(8) -0.0021(6) 0.0015(6) -0.0041(6)
F007 0.0262(8) 0.0179(7) 0.0285(8) -0.0048(6) 0.0023(6) 0.0032(6)
F008 0.0335(8) 0.0232(8) 0.0209(8) 0.0061(6) 0.0146(6) 0.0056(6)
F009 0.0203(8) 0.0413(10) 0.0221(8) -0.0003(7) -0.0022(6) -0.0069(7)
F00A 0.0360(9) 0.0199(8) 0.0336(9) 0.0095(7) 0.0107(7) 0.0095(7)
F00B 0.0283(8) 0.0348(9) 0.0346(9) -0.0121(7) 0.0164(7) -0.0136(7)
O00C 0.0122(8) 0.0153(8) 0.0161(9) 0.0013(7) 0.0044(7) 0.0006(6)
F00D 0.0538(11) 0.0190(8) 0.0499(11) -0.0015(7) 0.0315(9) 0.0111(7)
F00E 0.0259(9) 0.0421(10) 0.0322(9) 0.0154(8) -0.0017(7) 0.0097(7)
F00F 0.0364(9) 0.0591(12) 0.0182(8) -0.0111(8) 0.0092(7) -0.0040(8)
F00G 0.0374(10) 0.0393(10) 0.0511(11) -0.0028(8) 0.0320(8) -0.0101(8)
F00H 0.0577(11) 0.0293(9) 0.0328(9) -0.0025(7) 0.0289(8) 0.0087(8)
F00I 0.0422(10) 0.0550(11) 0.0281(9) 0.0054(8) 0.0256(8) 0.0073(8)
F00J 0.0361(9) 0.0210(8) 0.0431(10) 0.0071(7) 0.0058(8) 0.0110(7)
N00K 0.0159(10) 0.0147(10) 0.0108(10) 0.0022(8) 0.0048(8) 0.0003(8)
C00L 0.0098(11) 0.0167(12) 0.0147(12) 0.0001(9) 0.0050(9) 0.0008(9)
C00M 0.0211(13) 0.0171(12) 0.0148(12) 0.0050(10) 0.0065(10) -0.0014(10)
C00N 0.0208(13) 0.0209(13) 0.0193(13) 0.0037(10) 0.0044(10) -0.0059(10)
C00O 0.0186(12) 0.0150(12) 0.0145(12) 0.0009(10) 0.0043(10) -0.0007(10)
C00P 0.0094(11) 0.0162(12) 0.0175(13) -0.0018(10) 0.0024(9) -0.0023(9)
C00Q 0.0341(15) 0.0148(13) 0.0144(13) 0.0017(10) 0.0027(11) -0.0061(11)
C00R 0.0282(14) 0.0169(13) 0.0147(13) 0.0005(10) 0.0057(11) 0.0037(11)
C00S 0.0161(12) 0.0195(13) 0.0195(13) 0.0023(10) 0.0060(10) 0.0029(10)
C00T 0.0218(13) 0.0113(12) 0.0108(12) 0.0022(9) 0.0037(10) -0.0011(10)
C00U 0.0186(13) 0.0213(14) 0.0230(14) 0.0003(11) 0.0068(11) -0.0021(10)
C00V 0.0220(13) 0.0163(12) 0.0094(12) 0.0042(9) 0.0030(10) 0.0017(10)
C00W 0.0172(12) 0.0146(12) 0.0186(13) 0.0033(10) 0.0067(10) 0.0039(10)
C00X 0.0236(13) 0.0170(12) 0.0102(12) 0.0042(9) 0.0050(10) 0.0022(10)
C00Y 0.0161(12) 0.0190(13) 0.0211(13) 0.0005(10) 0.0079(10) -0.0012(10)
C00Z 0.0145(12) 0.0184(13) 0.0174(13) -0.0011(10) 0.0045(10) -0.0019(10)
C010 0.0174(13) 0.0166(13) 0.0278(14) 0.0070(11) 0.0053(11) 0.0016(10)
C011 0.0136(12) 0.0317(15) 0.0180(13) -0.0012(11) 0.0024(10) -0.0039(11)
C012 0.0137(12) 0.0344(16) 0.0205(14) 0.0084(12) 0.0017(10) 0.0055(11)
C013 0.0182(13) 0.0168(13) 0.0201(13) 0.0020(10) 0.0070(10) -0.0008(10)
C014 0.0158(12) 0.0165(12) 0.0088(11) -0.0007(9) 0.0041(9) 0.0011(9)
C015 0.0207(13) 0.0184(13) 0.0179(13) 0.0005(10) 0.0057(10) 0.0001(10)
C016 0.0291(14) 0.0208(14) 0.0173(13) 0.0046(10) 0.0065(11) 0.0051(11)
C017 0.0263(14) 0.0191(13) 0.0141(13) 0.0016(10) 0.0013(10) 0.0013(11)
C018 0.0120(11) 0.0185(13) 0.0177(12) 0.0014(10) 0.0081(10) 0.0015(10)
C019 0.0203(13) 0.0255(15) 0.0346(16) 0.0055(12) 0.0166(12) -0.0013(11)
C01A 0.0164(12) 0.0220(13) 0.0182(13) -0.0019(10) 0.0047(10) -0.0009(10)
C01B 0.0320(15) 0.0263(14) 0.0155(13) 0.0053(11) 0.0104(11) 0.0028(12)
C01C 0.0251(14) 0.0148(13) 0.0352(16) -0.0026(11) 0.0149(12) 0.0035(11)
C01D 0.0216(13) 0.0218(13) 0.0169(13) -0.0054(10) 0.0068(10) 0.0011(10)
C01E 0.0235(14) 0.0185(13) 0.0238(14) -0.0019(11) 0.0092(11) -0.0011(11)
C01F 0.0247(15) 0.0275(15) 0.0345(16) 0.0029(12) 0.0075(12) 0.0029(12)
C01G 0.0315(15) 0.0318(15) 0.0208(14) 0.0065(12) 0.0160(12) 0.0098(12)
C01H 0.0221(14) 0.0190(13) 0.0313(15) 0.0058(11) 0.0089(12) 0.0059(11)
C01I 0.0259(15) 0.0372(17) 0.0400(18) 0.0020(14) 0.0179(13) -0.0011(13)
C01J 0.0230(14) 0.0219(14) 0.0244(14) -0.0043(11) 0.0055(11) -0.0056(11)
C01K 0.0269(14) 0.0241(14) 0.0229(14) -0.0037(11) 0.0162(11) -0.0002(11)
C01L 0.0239(14) 0.0294(15) 0.0175(14) -0.0009(11) 0.0041(11) 0.0059(11)
C01M 0.0295(15) 0.0270(15) 0.0258(15) -0.0041(12) 0.0148(12) -0.0021(12)
C01N 0.0243(14) 0.0326(16) 0.0297(16) -0.0027(12) 0.0050(12) 0.0069(12)
C01O 0.0326(16) 0.0263(15) 0.0267(15) -0.0077(12) 0.0076(12) 0.0046(12)
C01P 0.0286(16) 0.0354(17) 0.0428(18) -0.0092(14) 0.0137(14) -0.0072(13)
B01Q 0.0125(13) 0.0166(14) 0.0164(14) 0.0000(11) 0.0040(11) -0.0033(11)
C01R 0.0263(16) 0.0348(18) 0.060(2) -0.0101(16) 0.0117(15) -0.0062(13)
C01S 0.0348(18) 0.0293(17) 0.074(3) -0.0128(17) 0.0244(17) -0.0058(14)
C01T 0.0291(17) 0.0332(18) 0.078(3) -0.0154(18) 0.0130(17) 0.0037(14)
C01U 0.0313(18) 0.051(2) 0.070(3) -0.001(2) -0.0001(18) 0.0045(16)
C01V 0.037(2) 0.064(3) 0.068(3) -0.004(2) 0.0133(18) -0.0118(18)
C01W 0.048(2) 0.055(2) 0.070(3) -0.014(2) 0.032(2) -0.0120(18)
C01X 0.068(3) 0.042(2) 0.073(3) -0.007(2) 0.018(2) 0.0055(19)

loop_
_atom_type_symbol
_atom_type_description
_atom_type_scat_dispersion_real
_atom_type_scat_dispersion_imag
_atom_type_scat_source
C C 0.0033 0.0016 'International Tables Vol C Tables 4.2.6.8 and 6.1.1.4'
H H 0.0000 0.0000 'International Tables Vol C Tables 4.2.6.8 and 6.1.1.4'
B B 0.0013 0.0007 'International Tables Vol C Tables 4.2.6.8 and 6.1.1.4'
Cu Cu 0.3201 1.2651 'International Tables Vol C Tables 4.2.6.8 and 6.1.1.4'
F F 0.0171 0.0103 'International Tables Vol C Tables 4.2.6.8 and 6.1.1.4'
N N 0.0061 0.0033 'International Tables Vol C Tables 4.2.6.8 and 6.1.1.4'
O O 0.0106 0.0060 'International Tables Vol C Tables 4.2.6.8 and 6.1.1.4'
P P 0.1023 0.0942 'International Tables Vol C Tables 4.2.6.8 and 6.1.1.4'

loop_
_geom_angle_atom_site_label_1
_geom_angle_atom_site_label_2
_geom_angle_atom_site_label_3
_geom_angle
_geom_angle_site_symmetry_1
_geom_angle_site_symmetry_3
C00L Cu01 P002 172.09(7) . .
C014 P002 C014 75.99(14) . 2_656
C014 P002 Cu01 109.63(7) . .
C014 P002 Cu01 110.08(7) 2_656 .
C014 P002 Cu01 110.08(7) . 2_656
C014 P002 Cu01 109.63(7) 2_656 2_656
Cu01 P002 Cu01 128.94(4) . 2_656
C014 P003 C014 78.63(15) . 2_656
C014 O00C B01Q 132.59(19) . .
C00L N00K C00T 123.72(19) . .
C00L N00K C00X 116.23(19) . .
C00T N00K C00X 120.01(18) . .
N00K C00L C00O 109.2(2) . .
N00K C00L Cu01 125.88(17) . .
C00O C00L Cu01 124.89(16) . .
C00N C00M C00T 116.9(2) . .
C00N C00M C00U 119.1(2) . .
C00T C00M C00U 123.7(2) . .
C00Q C00N C00M 121.7(2) . .
C00Q C00N H00N 119.2 . .
C00M C00N H00N 119.2 . .
C00L C00O C01J 111.7(2) . .
C00L C00O C017 103.90(19) . .
C01J C00O C017 113.6(2) . .
C00L C00O C015 104.36(18) . .
C01J C00O C015 110.1(2) . .
C017 C00O C015 112.6(2) . .
C00Z C00P C013 113.6(2) . .
C00Z C00P B01Q 125.3(2) . .
C013 C00P B01Q 120.9(2) . .
C00N C00Q C00R 119.9(2) . .
C00N C00Q H00Q 120.0 . .
C00R C00Q H00Q 120.0 . .
C00Q C00R C00V 121.0(2) . .
C00Q C00R H00R 119.5 . .
C00V C00R H00R 119.5 . .
F005 C00S C00W 120.8(2) . .
F005 C00S C01L 115.4(2) . .
C00W C00S C01L 123.7(2) . .
C00V C00T C00M 122.6(2) . .
C00V C00T N00K 118.3(2) . .
C00M C00T N00K 119.1(2) . .
C00M C00U C01F 108.9(2) . .
C00M C00U C01I 113.4(2) . .
C01F C00U C01I 110.6(2) . .
C00M C00U H00U 107.9 . .
C01F C00U H00U 107.9 . .
C01I C00U H00U 107.9 . .
C00R C00V C00T 117.4(2) . .
C00R C00V C01D 119.7(2) . .
C00T C00V C01D 122.8(2) . .
C00S C00W C01E 113.6(2) . .
C00S C00W B01Q 127.6(2) . .
C01E C00W B01Q 118.9(2) . .
C016 C00X C01B 108.7(2) . .
C016 C00X N00K 111.11(19) . .
C01B C00X N00K 110.26(19) . .
C016 C00X C017 112.6(2) . .
C01B C00X C017 113.7(2) . .
N00K C00X C017 100.30(18) . .
F006 C00Y C011 115.3(2) . .
F006 C00Y C018 120.6(2) . .
C011 C00Y C018 124.1(2) . .
F004 C00Z C010 115.5(2) . .
F004 C00Z C00P 120.7(2) . .
C010 C00Z C00P 123.8(2) . .
F00A C010 C01C 119.8(2) . .
F00A C010 C00Z 120.4(2) . .
C01C C010 C00Z 119.7(2) . .
F009 C011 C012 120.2(2) . .
F009 C011 C00Y 120.4(2) . .
C012 C011 C00Y 119.4(2) . .
F00E C012 C01H 120.3(2) . .
F00E C012 C011 120.3(2) . .
C01H C012 C011 119.4(2) . .
F008 C013 C01K 116.5(2) . .
F008 C013 C00P 119.4(2) . .
C01K C013 C00P 124.0(2) . .
O00C C014 P003 136.92(18) . .
O00C C014 P002 120.38(17) . .
P003 C014 P002 102.69(11) . .
C01O C015 C00O 115.6(2) . .
C01O C015 H01A 108.4 . .
C00O C015 H01A 108.4 . .
C01O C015 H01B 108.4 . .
C00O C015 H01B 108.4 . .
H01A C015 H01B 107.4 . .
C00X C016 H01C 109.5 . .
C00X C016 H01D 109.5 . .
H01C C016 H01D 109.5 . .
C00X C016 H01E 109.5 . .
H01C C016 H01E 109.5 . .
H01D C016 H01E 109.5 . .
C00X C017 C00O 107.19(19) . .
C00X C017 H01F 110.3 . .
C00O C017 H01F 110.3 . .
C00X C017 H01G 110.3 . .
C00O C017 H01G 110.3 . .
H01F C017 H01G 108.5 . .
C00Y C018 C01A 113.7(2) . .
C00Y C018 B01Q 126.2(2) . .
C01A C018 B01Q 120.1(2) . .
F00G C019 C01G 120.0(2) . .
F00G C019 C01E 120.6(2) . .
C01G C019 C01E 119.3(2) . .
F007 C01A C01H 115.8(2) . .
F007 C01A C018 120.4(2) . .
C01H C01A C018 123.8(2) . .
C00X C01B H01H 109.5 . .
C00X C01B H01I 109.5 . .
H01H C01B H01I 109.5 . .
C00X C01B H01J 109.5 . .
H01H C01B H01J 109.5 . .
H01I C01B H01J 109.5 . .
F00D C01C C010 120.4(2) . .
F00D C01C C01K 120.4(2) . .
C010 C01C C01K 119.2(2) . .
C01N C01D C00V 113.0(2) . .
C01N C01D C01M 110.0(2) . .
C00V C01D C01M 110.1(2) . .
C01N C01D H01K 107.9 . .
C00V C01D H01K 107.9 . .
C01M C01D H01K 107.9 . .
F00B C01E C019 116.6(2) . .
F00B C01E C00W 118.8(2) . .
C019 C01E C00W 124.6(2) . .
C00U C01F H01L 109.5 . .
C00U C01F H01M 109.5 . .
H01L C01F H01M 109.5 . .
C00U C01F H01N 109.5 . .
H01L C01F H01N 109.5 . .
H01M C01F H01N 109.5 . .
F00I C01G C01L 120.1(2) . .
F00I C01G C019 120.7(2) . .
C01L C01G C019 119.2(2) . .
F00J C01H C012 119.9(2) . .
F00J C01H C01A 120.6(2) . .
C012 C01H C01A 119.5(2) . .
C00U C01I H01O 109.5 . .
C00U C01I H01P 109.5 . .
H01O C01I H01P 109.5 . .
C00U C01I H01Q 109.5 . .
H01O C01I H01Q 109.5 . .
H01P C01I H01Q 109.5 . .
C01P C01J C00O 116.0(2) . .
C01P C01J H01R 108.3 . .
C00O C01J H01R 108.3 . .
C01P C01J H01S 108.3 . .
C00O C01J H01S 108.3 . .
H01R C01J H01S 107.4 . .
F00H C01K C013 120.7(2) . .
F00H C01K C01C 119.9(2) . .
C013 C01K C01C 119.4(2) . .
F00F C01L C01G 119.9(2) . .
F00F C01L C00S 120.5(2) . .
C01G C01L C00S 119.6(2) . .
C01D C01M H01T 109.5 . .
C01D C01M H01U 109.5 . .
H01T C01M H01U 109.5 . .
C01D C01M H01V 109.5 . .
H01T C01M H01V 109.5 . .
H01U C01M H01V 109.5 . .
C01D C01N H01W 109.5 . .
C01D C01N H01X 109.5 . .
H01W C01N H01X 109.5 . .
C01D C01N H01Y 109.5 . .
H01W C01N H01Y 109.5 . .
H01X C01N H01Y 109.5 . .
C015 C01O H01Z 109.5 . .
C015 C01O H 109.5 . .
H01Z C01O H 109.5 . .
C015 C01O HA 109.5 . .
H01Z C01O HA 109.5 . .
H C01O HA 109.5 . .
C01J C01P H01 109.5 . .
C01J C01P HB 109.5 . .
H01 C01P HB 109.5 . .
C01J C01P HC 109.5 . .
H01 C01P HC 109.5 . .
HB C01P HC 109.5 . .
O00C B01Q C00W 108.23(19) . .
O00C B01Q C00P 107.78(18) . .
C00W B01Q C00P 114.3(2) . .
O00C B01Q C018 102.04(18) . .
C00W B01Q C018 107.57(19) . .
C00P B01Q C018 116.0(2) . .
C01S C01R C01T 118.2(3) . .
C01S C01R C01X 121.2(3) . .
C01T C01R C01X 120.7(3) . .
C01R C01S C01W 120.9(3) . .
C01R C01S H0AA 119.6 . .
C01W C01S H0AA 119.6 . .
C01U C01T C01R 121.7(3) . .
C01U C01T H1AA 119.2 . .
C01R C01T H1AA 119.2 . .
C01T C01U C01V 120.1(4) . .
C01T C01U H2AA 119.9 . .
C01V C01U H2AA 119.9 . .
C01U C01V C01W 119.3(4) . .
C01U C01V H3AA 120.4 . .
C01W C01V H3AA 120.4 . .
C01S C01W C01V 119.8(4) . .
C01S C01W H4AA 120.1 . .
C01V C01W H4AA 120.1 . .
C01R C01X H5AA 109.5 . .
C01R C01X HD 109.5 . .
H5AA C01X HD 109.5 . .
C01R C01X HE 109.5 . .
H5AA C01X HE 109.5 . .
HD C01X HE 109.5 . .

loop_
_geom_bond_atom_site_label_1
_geom_bond_atom_site_label_2
_geom_bond_distance
_geom_bond_site_symmetry_2
Cu01 C00L 1.919(2) .
Cu01 P002 2.2115(5) .
P002 C014 1.851(2) .
P002 C014 1.851(2) 2_656
P002 Cu01 2.2115(5) 2_656
P003 C014 1.798(2) .
P003 C014 1.798(2) 2_656
F004 C00Z 1.353(3) .
F005 C00S 1.356(3) .
F006 C00Y 1.355(3) .
F007 C01A 1.353(3) .
F008 C013 1.353(3) .
F009 C011 1.348(3) .
F00A C010 1.350(3) .
F00B C01E 1.358(3) .
O00C C014 1.265(3) .
O00C B01Q 1.557(3) .
F00D C01C 1.345(3) .
F00E C012 1.352(3) .
F00F C01L 1.345(3) .
F00G C019 1.351(3) .
F00H C01K 1.346(3) .
F00I C01G 1.347(3) .
F00J C01H 1.350(3) .
N00K C00L 1.303(3) .
N00K C00T 1.460(3) .
N00K C00X 1.535(3) .
C00L C00O 1.521(3) .
C00M C00N 1.399(3) .
C00M C00T 1.404(3) .
C00M C00U 1.521(4) .
C00N C00Q 1.379(4) .
C00N H00N 0.9300 .
C00O C01J 1.534(3) .
C00O C017 1.549(3) .
C00O C015 1.552(3) .
C00P C00Z 1.395(3) .
C00P C013 1.396(3) .
C00P B01Q 1.637(4) .
C00Q C00R 1.387(4) .
C00Q H00Q 0.9300 .
C00R C00V 1.398(3) .
C00R H00R 0.9300 .
C00S C00W 1.386(3) .
C00S C01L 1.389(4) .
C00T C00V 1.402(3) .
C00U C01F 1.536(4) .
C00U C01I 1.537(4) .
C00U H00U 0.9800 .
C00V C01D 1.524(3) .
C00W C01E 1.391(3) .
C00W B01Q 1.635(4) .
C00X C016 1.520(3) .
C00X C01B 1.521(4) .
C00X C017 1.537(3) .
C00Y C011 1.384(3) .
C00Y C018 1.385(3) .
C00Z C010 1.383(3) .
C010 C01C 1.369(4) .
C011 C012 1.374(4) .
C012 C01H 1.371(4) .
C013 C01K 1.377(4) .
C015 C01O 1.522(4) .
C015 H01A 0.9700 .
C015 H01B 0.9700 .
C016 H01C 0.9600 .
C016 H01D 0.9600 .
C016 H01E 0.9600 .
C017 H01F 0.9700 .
C017 H01G 0.9700 .
C018 C01A 1.397(3) .
C018 B01Q 1.650(3) .
C019 C01G 1.374(4) .
C019 C01E 1.375(4) .
C01A C01H 1.382(4) .
C01B H01H 0.9600 .
C01B H01I 0.9600 .
C01B H01J 0.9600 .
C01C C01K 1.382(4) .
C01D C01N 1.522(4) .
C01D C01M 1.534(4) .
C01D H01K 0.9800 .
C01F H01L 0.9600 .
C01F H01M 0.9600 .
C01F H01N 0.9600 .
C01G C01L 1.373(4) .
C01I H01O 0.9600 .
C01I H01P 0.9600 .
C01I H01Q 0.9600 .
C01J C01P 1.514(4) .
C01J H01R 0.9700 .
C01J H01S 0.9700 .
C01M H01T 0.9600 .
C01M H01U 0.9600 .
C01M H01V 0.9600 .
C01N H01W 0.9600 .
C01N H01X 0.9600 .
C01N H01Y 0.9600 .
C01O H01Z 0.9600 .
C01O H 0.9600 .
C01O HA 0.9600 .
C01P H01 0.9600 .
C01P HB 0.9600 .
C01P HC 0.9600 .
C01R C01S 1.380(5) .
C01R C01T 1.387(5) .
C01R C01X 1.477(5) .
C01S C01W 1.381(5) .
C01S H0AA 0.9300 .
C01T C01U 1.370(5) .
C01T H1AA 0.9300 .
C01U C01V 1.370(6) .
C01U H2AA 0.9300 .
C01V C01W 1.403(6) .
C01V H3AA 0.9300 .
C01W H4AA 0.9300 .
C01X H5AA 0.9600 .
C01X HD 0.9600 .
C01X HE 0.9600 .
